data_1566892
loop_
_publ_author_name
'Dhara, Debabrata'
'Jayaraman, Arumugam'
'H\"arterich, Marcel'
'Dewhurst, Rian'
'Braunschweig, Holger'

_publ_section_title
;
 Generation of a transient base-stabilised arylalumylene for the facile
 deconstruction of aromatic molecules
;
_journal_name_full 'Chemical Science'
_journal_paper_doi 10.1039/D2SC01436J
_journal_year 2022
_chemical_formula_moiety 'C69 H82 Al2 N4, 1.5(C6 H6)'
_chemical_formula_sum 'C78 H91 Al2 N4'
_chemical_formula_weight 1138.50
_space_group_crystal_system monoclinic
_space_group_IT_number 14
_space_group_name_Hall '-P 2ybc'
_space_group_name_H-M_alt 'P 1 21/c 1'
_atom_sites_solution_hydrogens geom
_atom_sites_solution_primary dual
_atom_sites_solution_secondary difmap
_audit_creation_method 'CIF-fill 1.2n (K.Radacki 2005-21)'
_audit_update_record
;
2021-09-03 deposited with the CCDC.	2022-04-26 downloaded from the CCDC.
;
_cell_angle_alpha 90
_cell_angle_beta 96.7420(10)
_cell_angle_gamma 90
_cell_formula_units_Z 4
_cell_length_a 15.45280(10)
_cell_length_b 15.23290(10)
_cell_length_c 28.0296(3)
_cell_measurement_reflns_used 27338
_cell_measurement_temperature 100(2)
_cell_measurement_theta_max 77.0970
_cell_measurement_theta_min 2.9240
_cell_volume 6552.29(9)
_computing_cell_refinement 'CrysAlisPro 1.171.41.73a (Rigaku OD, 2020)'
_computing_data_collection 'CrysAlisPro 1.171.41.73a (Rigaku OD, 2020)'
_computing_data_reduction 'CrysAlisPro 1.171.41.73a (Rigaku OD, 2020)'
_computing_molecular_graphics 'ShelXLe (Huebschle et all, 2011)'
_computing_publication_material 'SHELXL-2014/7 (Sheldrick, 2014)'
_computing_structure_refinement 'SHELXL-2014/7 (Sheldrick, 2014)'
_computing_structure_solution 'SHELXT (Sheldrick, 2014)'
_diffrn_ambient_environment N~2~
_diffrn_ambient_temperature 99.9(6)
_diffrn_detector 'HPAD area detector (HyPix 6000)'
_diffrn_detector_area_resol_mean 10.0
_diffrn_measured_fraction_theta_full 0.997
_diffrn_measured_fraction_theta_max 0.959
_diffrn_measurement_details
;
 List of Runs (angles in degrees, time in seconds):
 
   # Type    Start    End  Width  t~exp~   \w     \q     \k     \f   Frames
 --------------------------------------------------------------------------
   1  \w     95.00 175.00   0.50    0.52    --  107.11  45.00  90.00  160
   2  \w     95.00 141.00   0.50    0.52    --  107.11 125.00  60.00   92
   3  \w     92.00 171.00   0.50    0.52    --  107.11  68.00   6.00  158
   4  \w    130.00 172.00   0.50    0.52    --  107.11  15.00 -30.00   84
   5  \w     50.00  75.00   0.50    0.13    --   47.45  68.00   6.00   50
   6  \w    -66.00  22.00   0.50    0.13    --  -47.45  68.00   6.00  176
   7  \w    -47.00 -14.00   0.50    0.52    --  -86.25  45.00  90.00   66
   8  \w    -55.00 -24.00   0.50    0.52    --  -86.25  68.00   6.00   62
   9  \w    -49.00 -15.00   0.50    0.52    --  -86.25  45.00-150.00   68
  10  \w    -43.00 -18.00   0.50    0.52    --  -86.25  45.00-180.00   50
  11  \w   -159.00-134.00   0.50    0.52    --  -86.25 -68.00-126.00   50
  12  \w   -120.00 -70.00   0.50    0.13    --  -47.45-125.00-180.00  100
  13  \w   -111.00 -29.00   0.50    0.13    --  -47.45 -68.00-126.00  164
  14  \w   -119.00 -70.00   0.50    0.13    --  -47.45-125.00   0.00   98
  15  \w     35.00  60.00   0.50    0.52    --  107.11 -61.00  90.00   50
  16  \w     44.00  77.00   0.50    0.52    --  107.11 -77.00  90.00   66
  17  \w     45.00  70.00   0.50    0.52    --  107.11 -61.00   0.00   50
  18  \w     36.00  62.00   0.50    0.52    --  107.11 -61.00  30.00   52
  19  \w      7.00  62.00   0.50    0.13    --   47.45 -68.00-126.00  110
  20  \w     36.00  68.00   0.50    0.52    --  107.11 -61.00 -60.00   64
  21  \w     48.00 101.00   0.50    0.52    --  107.11 -77.00 -90.00  106
  22  \w     35.00  82.00   0.50    0.52    --  107.11 -68.00-126.00   94
  23  \w     44.00 102.00   0.50    0.52    --  107.11 -94.00-150.00  116
  24  \w     43.00  69.00   0.50    0.52    --  107.11 -94.00  30.00   52
  25  \w     80.00 108.00   0.50    0.52    --  107.11 -94.00  30.00   56
  26  \w     83.00 108.00   0.50    0.52    --  107.11 -94.00 150.00   50
  27  \w     35.00  60.00   0.50    0.52    --  107.11 -94.00 150.00   50

;
_diffrn_measurement_device_type 'Rigaku OD XtaLAB Synergy-S'
_diffrn_measurement_method '\w scans'
_diffrn_radiation_monochromator 'multi-layer mirror'
_diffrn_radiation_type CuK\a
_diffrn_radiation_wavelength 1.54184
_diffrn_reflns_av_R_equivalents 0.0406
_diffrn_reflns_av_unetI/netI 0.0350
_diffrn_reflns_Laue_measured_fraction_full 0.997
_diffrn_reflns_Laue_measured_fraction_max 0.959
_diffrn_reflns_limit_h_max 19
_diffrn_reflns_limit_h_min -19
_diffrn_reflns_limit_k_max 19
_diffrn_reflns_limit_k_min -17
_diffrn_reflns_limit_l_max 35
_diffrn_reflns_limit_l_min -26
_diffrn_reflns_number 49192
_diffrn_reflns_point_group_measured_fraction_full 0.997
_diffrn_reflns_point_group_measured_fraction_max 0.959
_diffrn_reflns_theta_full 67.684
_diffrn_reflns_theta_max 77.278
_diffrn_reflns_theta_min 2.880
_diffrn_source 'microfocus sealed tube (PhotonJet)'
_exptl_absorpt_coefficient_mu 0.745
_exptl_absorpt_correction_T_max 1.00000
_exptl_absorpt_correction_T_min 0.72338
_exptl_absorpt_correction_type multi-scan
_exptl_absorpt_process_details
;
 CrysAlisPro 1.171.41.73a (Rigaku Oxford Diffraction, 2020) Empirical 
absorption correction using spherical harmonics, implemented in SCALE3 ABSPACK 
scaling algorithm.
;
_exptl_crystal_colour colourless
_exptl_crystal_density_diffrn 1.154
_exptl_crystal_description block
_exptl_crystal_F_000 2452
_exptl_crystal_size_max 0.222
_exptl_crystal_size_mid 0.150
_exptl_crystal_size_min 0.137
_refine_diff_density_max 0.320
_refine_diff_density_min -0.309
_refine_diff_density_rms 0.044
_refine_ls_extinction_method none
_refine_ls_goodness_of_fit_ref 1.033
_refine_ls_hydrogen_treatment constr
_refine_ls_matrix_type full
_refine_ls_number_parameters 833
_refine_ls_number_reflns 13342
_refine_ls_number_restraints 384
_refine_ls_restrained_S_all 1.022
_refine_ls_R_factor_all 0.0526
_refine_ls_R_factor_gt 0.0462
_refine_ls_shift/su_max 0.002
_refine_ls_shift/su_mean 0.000
_refine_ls_structure_factor_coef Fsqd
_refine_ls_weighting_details 'w=1/[\s^2^(Fo^2^)+(0.0537P)^2^+3.3679P] where P=(Fo^2^+2Fc^2^)/3'
_refine_ls_weighting_scheme calc
_refine_ls_wR_factor_gt 0.1164
_refine_ls_wR_factor_ref 0.1207
_reflns_Friedel_coverage 0.000
_reflns_number_gt 11659
_reflns_number_total 13342
_reflns_threshold_expression 'I > 2\s(I)'
_cod_data_source_file d2sc01436j2.cif
_cod_data_source_block MaHa094_DeDh_a
_cod_original_sg_symbol_H-M 'P 21/c'
_cod_database_code 1566892
_shelx_shelxl_version_number 2014/7
_shelx_space_group_comment
;
The symmetry employed for this shelxl refinement is uniquely defined
by the following loop, which should always be used as a source of
symmetry information in preference to the above space-group names.
They are only intended as comments.
;
_shelx_estimated_absorpt_t_min 0.853
_shelx_estimated_absorpt_t_max 0.903

loop_
_space_group_symop_operation_xyz
'x, y, z'
'-x, y+1/2, -z+1/2'
'-x, -y, -z'
'x, -y-1/2, z-1/2'

loop_
_atom_site_label
_atom_site_type_symbol
_atom_site_fract_x
_atom_site_fract_y
_atom_site_fract_z
_atom_site_U_iso_or_equiv
_atom_site_adp_type
_atom_site_occupancy
_atom_site_site_symmetry_order
_atom_site_calc_flag
_atom_site_refinement_flags_posn
_atom_site_refinement_flags_adp
_atom_site_refinement_flags_occupancy
_atom_site_disorder_assembly
_atom_site_disorder_group
Al1_1 Al 0.85135(3) 0.41846(3) 0.32826(2) 0.02172(10) Uani 0.5 1 d . U P A 1
Al2_1 Al 0.68501(3) 0.20331(3) 0.34648(2) 0.02188(10) Uani 0.5 1 d . U P A 1
C3_1 C 0.7377(9) 0.4631(12) 0.3283(6) 0.0208(14) Uani 0.5 1 d . U P A 1
H3_1 H 0.7155 0.5154 0.3129 0.025 Uiso 0.5 1 calc R U P A 1
C4_1 C 0.6941(9) 0.4079(11) 0.3536(6) 0.0223(15) Uani 0.5 1 d . U P A 1
C5_1 C 0.7233(8) 0.3176(11) 0.3743(7) 0.0219(13) Uani 0.5 1 d . U P A 1
H5_1 H 0.7138 0.3169 0.4090 0.026 Uiso 0.5 1 calc R U P A 1
C6_1 C 0.8239(9) 0.3140(12) 0.3718(7) 0.0207(14) Uani 0.5 1 d . U P A 1
H6_1 H 0.8524 0.3280 0.4048 0.025 Uiso 0.5 1 calc R U P A 1
C7_1 C 0.8548(10) 0.2277(11) 0.3600(7) 0.0239(14) Uani 0.5 1 d . U P A 1
H7_1 H 0.9161 0.2206 0.3612 0.029 Uiso 0.5 1 calc R U P A 1
C8_1 C 0.8096(9) 0.1625(9) 0.3486(7) 0.0243(15) Uani 0.5 1 d . U P A 1
H8_1 H 0.8293 0.1051 0.3421 0.029 Uiso 0.5 1 calc R U P A 1
C9_1 C 0.59924(18) 0.43178(19) 0.37081(11) 0.0219(6) Uani 0.5 1 d . U P A 1
H9A_1 H 0.5603 0.3811 0.3653 0.033 Uiso 0.5 1 calc R U P A 1
H9B_1 H 0.5739 0.4821 0.3523 0.033 Uiso 0.5 1 calc R U P A 1
H9C_1 H 0.6067 0.4465 0.4051 0.033 Uiso 0.5 1 calc R U P A 1
Al1_21 Al 0.68501(3) 0.20331(3) 0.34648(2) 0.02188(10) Uani 0.5 1 d . U P A 2
Al2_21 Al 0.85135(3) 0.41846(3) 0.32826(2) 0.02172(10) Uani 0.5 1 d . U P A 2
C3_21 C 0.7992(9) 0.1548(9) 0.3475(6) 0.0192(13) Uani 0.5 1 d . U P A 2
H3_21 H 0.8117 0.0959 0.3395 0.023 Uiso 0.5 1 calc R U P A 2
C4_21 C 0.8640(9) 0.2214(10) 0.3622(6) 0.0220(13) Uani 0.5 1 d . U P A 2
C5_21 C 0.8346(9) 0.3159(13) 0.3697(7) 0.0222(13) Uani 0.5 1 d . U P A 2
H5_21 H 0.8643 0.3326 0.4020 0.027 Uiso 0.5 1 calc R U P A 2
C6_21 C 0.7343(9) 0.3225(11) 0.3748(7) 0.0210(13) Uani 0.5 1 d . U P A 2
H6_21 H 0.7298 0.3194 0.4101 0.025 Uiso 0.5 1 calc R U P A 2
C7_21 C 0.6845(9) 0.4017(10) 0.3575(6) 0.0210(14) Uani 0.5 1 d . U P A 2
H7_21 H 0.6264 0.4114 0.3641 0.025 Uiso 0.5 1 calc R U P A 2
C8_21 C 0.7263(8) 0.4590(12) 0.3317(6) 0.0207(16) Uani 0.5 1 d . U P A 2
H8_21 H 0.7013 0.5109 0.3173 0.025 Uiso 0.5 1 calc R U P A 2
C9_21 C 0.9583(2) 0.2033(3) 0.37328(14) 0.0394(8) Uani 0.5 1 d . U P A 2
H9A_21 H 0.9757 0.2111 0.4078 0.059 Uiso 0.5 1 calc R U P A 2
H9B_21 H 0.9914 0.2440 0.3553 0.059 Uiso 0.5 1 calc R U P A 2
H9C_21 H 0.9704 0.1429 0.3641 0.059 Uiso 0.5 1 calc R U P A 2
C1_2 C 0.95760(9) 0.49940(9) 0.34633(5) 0.0221(3) Uani 1 1 d . . . . .
C2_2 C 0.97502(9) 0.57089(9) 0.31608(6) 0.0238(3) Uani 1 1 d . . . . .
C3_2 C 1.05138(10) 0.62056(10) 0.32401(6) 0.0273(3) Uani 1 1 d . . . . .
H3_2 H 1.0611 0.6668 0.3026 0.033 Uiso 1 1 calc R U . . .
C4_2 C 1.11307(10) 0.60304(10) 0.36286(6) 0.0279(3) Uani 1 1 d . . . . .
H4_2 H 1.1654 0.6362 0.3679 0.034 Uiso 1 1 calc R U . . .
C5_2 C 1.09701(9) 0.53648(10) 0.39406(6) 0.0262(3) Uani 1 1 d . . . . .
H5_2 H 1.1383 0.5249 0.4212 0.031 Uiso 1 1 calc R U . . .
C6_2 C 1.02105(9) 0.48566(9) 0.38659(5) 0.0225(3) Uani 1 1 d . . . . .
C1_3 C 0.91042(9) 0.59910(9) 0.27465(6) 0.0244(3) Uani 1 1 d . . . . .
C2_3 C 0.83270(10) 0.64187(10) 0.28344(6) 0.0270(3) Uani 1 1 d . . . . .
C3_3 C 0.77294(10) 0.66608(11) 0.24451(6) 0.0298(3) Uani 1 1 d . . . . .
H3_3 H 0.7206 0.6945 0.2505 0.036 Uiso 1 1 calc R U . . .
C4_3 C 0.78709(10) 0.65010(10) 0.19715(6) 0.0283(3) Uani 1 1 d . . . . .
C5_3 C 0.86663(10) 0.61310(10) 0.18925(6) 0.0273(3) Uani 1 1 d . . . . .
H5_3 H 0.8787 0.6039 0.1572 0.033 Uiso 1 1 calc R U . . .
C6_3 C 0.92907(10) 0.58921(9) 0.22701(6) 0.0252(3) Uani 1 1 d . . . . .
C7_3 C 0.81458(10) 0.66423(11) 0.33380(6) 0.0306(3) Uani 1 1 d . . . . .
H7A_3 H 0.7719 0.7120 0.3326 0.046 Uiso 1 1 calc R U . . .
H7B_3 H 0.8688 0.6827 0.3528 0.046 Uiso 1 1 calc R U . . .
H7C_3 H 0.7913 0.6124 0.3487 0.046 Uiso 1 1 calc R U . . .
C8_3 C 0.71842(11) 0.67071(12) 0.15578(6) 0.0349(4) Uani 1 1 d . . . . .
H8A_3 H 0.7412 0.6576 0.1254 0.052 Uiso 1 1 calc R U . . .
H8B_3 H 0.7030 0.7330 0.1567 0.052 Uiso 1 1 calc R U . . .
H8C_3 H 0.6665 0.6349 0.1584 0.052 Uiso 1 1 calc R U . . .
C9_3 C 1.01685(10) 0.55684(11) 0.21558(6) 0.0314(3) Uani 1 1 d . . . . .
H9A_3 H 1.0109 0.5320 0.1831 0.047 Uiso 1 1 calc R U . . .
H9B_3 H 1.0385 0.5116 0.2388 0.047 Uiso 1 1 calc R U . . .
H9C_3 H 1.0581 0.6060 0.2174 0.047 Uiso 1 1 calc R U . . .
C1_4 C 1.01030(9) 0.41993(10) 0.42533(5) 0.0244(3) Uani 1 1 d . . . . .
C2_4 C 1.06733(12) 0.34817(12) 0.43333(7) 0.0366(4) Uani 1 1 d . . . . .
C3_4 C 1.05683(14) 0.28972(13) 0.47054(7) 0.0463(5) Uani 1 1 d . . . . .
H3_4 H 1.0948 0.2407 0.4753 0.056 Uiso 1 1 calc R U . . .
C4_4 C 0.99286(13) 0.30084(12) 0.50070(6) 0.0368(4) Uani 1 1 d . . . . .
C5_4 C 0.93811(10) 0.37265(11) 0.49291(6) 0.0285(3) Uani 1 1 d . . . . .
H5_4 H 0.8941 0.3815 0.5134 0.034 Uiso 1 1 calc R U . . .
C6_4 C 0.94559(9) 0.43227(10) 0.45601(5) 0.0238(3) Uani 1 1 d . . . . .
C7_4 C 1.13987(14) 0.33071(15) 0.40269(8) 0.0530(6) Uani 1 1 d . . . . .
H7A_4 H 1.1417 0.2679 0.3953 0.080 Uiso 1 1 calc R U . . .
H7B_4 H 1.1957 0.3487 0.4202 0.080 Uiso 1 1 calc R U . . .
H7C_4 H 1.1292 0.3642 0.3727 0.080 Uiso 1 1 calc R U . . .
C8_4 C 0.98415(16) 0.23802(14) 0.54152(7) 0.0505(5) Uani 1 1 d . . . . .
H8A_4 H 0.9483 0.1878 0.5296 0.076 Uiso 1 1 calc R U . . .
H8B_4 H 0.9564 0.2681 0.5666 0.076 Uiso 1 1 calc R U . . .
H8C_4 H 1.0421 0.2174 0.5548 0.076 Uiso 1 1 calc R U . . .
C9_4 C 0.88223(10) 0.50788(11) 0.44955(6) 0.0287(3) Uani 1 1 d . . . . .
H9A_4 H 0.9114 0.5593 0.4377 0.043 Uiso 1 1 calc R U . . .
H9B_4 H 0.8617 0.5219 0.4804 0.043 Uiso 1 1 calc R U . . .
H9C_4 H 0.8325 0.4915 0.4263 0.043 Uiso 1 1 calc R U . . .
C1_5 C 0.59574(9) 0.12709(10) 0.37652(6) 0.0243(3) Uani 1 1 d . . . . .
C2_5 C 0.56819(10) 0.04664(10) 0.35403(6) 0.0266(3) Uani 1 1 d . . . . .
C3_5 C 0.50709(11) -0.00791(11) 0.37217(7) 0.0348(4) Uani 1 1 d . . . . .
H3_5 H 0.4889 -0.0603 0.3556 0.042 Uiso 1 1 calc R U . . .
C4_5 C 0.47286(12) 0.01368(12) 0.41406(7) 0.0406(4) Uani 1 1 d . . . . .
H4_5 H 0.4313 -0.0235 0.4263 0.049 Uiso 1 1 calc R U . . .
C5_5 C 0.50002(12) 0.09026(12) 0.43787(7) 0.0363(4) Uani 1 1 d . . . . .
H5_5 H 0.4775 0.1050 0.4669 0.044 Uiso 1 1 calc R U . . .
C6_5 C 0.56015(10) 0.14629(10) 0.41976(6) 0.0275(3) Uani 1 1 d . . . . .
C1_6 C 0.60789(10) 0.01420(10) 0.31077(6) 0.0257(3) Uani 1 1 d . . . . .
C2_6 C 0.69026(10) -0.02710(10) 0.31751(6) 0.0279(3) Uani 1 1 d . . . . .
C3_6 C 0.72792(10) -0.05601(11) 0.27756(6) 0.0303(3) Uani 1 1 d . . . . .
H3_6 H 0.7835 -0.0833 0.2823 0.036 Uiso 1 1 calc R U . . .
C4_6 C 0.68684(11) -0.04621(10) 0.23098(6) 0.0309(3) Uani 1 1 d . . . . .
C5_6 C 0.60396(10) -0.00916(10) 0.22515(6) 0.0294(3) Uani 1 1 d . . . . .
H5_6 H 0.5743 -0.0030 0.1937 0.035 Uiso 1 1 calc R U . . .
C6_6 C 0.56314(10) 0.01927(10) 0.26443(6) 0.0275(3) Uani 1 1 d . . . . .
C7_6 C 0.73447(11) -0.04519(12) 0.36727(6) 0.0341(4) Uani 1 1 d . . . . .
H7A_6 H 0.7925 -0.0697 0.3652 0.051 Uiso 1 1 calc R U . . .
H7B_6 H 0.6997 -0.0873 0.3834 0.051 Uiso 1 1 calc R U . . .
H7C_6 H 0.7399 0.0096 0.3857 0.051 Uiso 1 1 calc R U . . .
C8_6 C 0.73071(13) -0.07528(13) 0.18843(7) 0.0402(4) Uani 1 1 d . . . . .
H8A_6 H 0.6874 -0.0791 0.1600 0.060 Uiso 1 1 calc R U . . .
H8B_6 H 0.7575 -0.1330 0.1950 0.060 Uiso 1 1 calc R U . . .
H8C_6 H 0.7758 -0.0327 0.1825 0.060 Uiso 1 1 calc R U . . .
C9_6 C 0.46986(11) 0.05028(11) 0.25551(7) 0.0344(4) Uani 1 1 d . . . . .
H9A_6 H 0.4607 0.0813 0.2247 0.052 Uiso 1 1 calc R U . . .
H9B_6 H 0.4577 0.0901 0.2814 0.052 Uiso 1 1 calc R U . . .
H9C_6 H 0.4306 -0.0004 0.2547 0.052 Uiso 1 1 calc R U . . .
C1_7 C 0.58699(10) 0.22531(10) 0.45014(6) 0.0272(3) Uani 1 1 d . . . . .
C2_7 C 0.53242(11) 0.29803(12) 0.45125(7) 0.0383(4) Uani 1 1 d . . . . .
C3_7 C 0.55911(13) 0.36927(13) 0.48074(8) 0.0473(5) Uani 1 1 d . . . . .
H3_7 H 0.5221 0.4191 0.4806 0.057 Uiso 1 1 calc R U . . .
C4_7 C 0.63746(11) 0.36981(12) 0.51014(7) 0.0356(4) Uani 1 1 d . . . . .
C5_7 C 0.68952(10) 0.29590(12) 0.51017(6) 0.0310(3) Uani 1 1 d . . . . .
H5_7 H 0.7427 0.2941 0.5309 0.037 Uiso 1 1 calc R U . . .
C6_7 C 0.66634(10) 0.22399(11) 0.48071(6) 0.0287(3) Uani 1 1 d . . . . .
C7_7 C 0.44346(13) 0.30169(15) 0.42229(9) 0.0551(6) Uani 1 1 d . . . . .
H7A_7 H 0.4403 0.2578 0.3966 0.083 Uiso 1 1 calc R U . . .
H7B_7 H 0.4340 0.3603 0.4082 0.083 Uiso 1 1 calc R U . . .
H7C_7 H 0.3985 0.2894 0.4433 0.083 Uiso 1 1 calc R U . . .
C8_7 C 0.66522(14) 0.44927(13) 0.54065(8) 0.0473(5) Uani 1 1 d . . . . .
H8A_7 H 0.6922 0.4925 0.5211 0.071 Uiso 1 1 calc R U . . .
H8B_7 H 0.7073 0.4313 0.5678 0.071 Uiso 1 1 calc R U . . .
H8C_7 H 0.6141 0.4754 0.5528 0.071 Uiso 1 1 calc R U . . .
C9_7 C 0.72763(13) 0.14701(13) 0.48085(7) 0.0429(4) Uani 1 1 d . . . . .
H9A_7 H 0.7578 0.1490 0.4520 0.064 Uiso 1 1 calc R U . . .
H9B_7 H 0.6945 0.0922 0.4812 0.064 Uiso 1 1 calc R U . . .
H9C_7 H 0.7705 0.1498 0.5095 0.064 Uiso 1 1 calc R U . . .
N1_8 N 0.81771(8) 0.39780(8) 0.21667(5) 0.0244(3) Uani 1 1 d . . . . .
C2_8 C 0.87102(9) 0.38509(9) 0.25802(5) 0.0234(3) Uani 1 1 d . . . . .
N3_8 N 0.94708(8) 0.35850(8) 0.24298(5) 0.0261(3) Uani 1 1 d . . . . .
C4_8 C 0.94263(11) 0.35783(10) 0.19321(6) 0.0284(3) Uani 1 1 d . . . . .
C5_8 C 0.86034(10) 0.38248(10) 0.17649(6) 0.0276(3) Uani 1 1 d . . . . .
C6_8 C 0.72686(10) 0.42631(11) 0.21393(6) 0.0294(3) Uani 1 1 d . . . . .
H6A_8 H 0.7214 0.4857 0.2005 0.044 Uiso 1 1 calc R U . . .
H6B_8 H 0.7084 0.4264 0.2462 0.044 Uiso 1 1 calc R U . . .
H6C_8 H 0.6899 0.3860 0.1933 0.044 Uiso 1 1 calc R U . . .
C7_8 C 1.02457(11) 0.33398(12) 0.27517(7) 0.0352(4) Uani 1 1 d . . . . .
H7A_8 H 1.0432 0.2749 0.2670 0.053 Uiso 1 1 calc R U . . .
H7B_8 H 1.0110 0.3347 0.3084 0.053 Uiso 1 1 calc R U . . .
H7C_8 H 1.0715 0.3759 0.2716 0.053 Uiso 1 1 calc R U . . .
C8_8 C 1.01917(12) 0.33773(12) 0.16739(7) 0.0372(4) Uani 1 1 d . . . . .
H8A_8 H 1.0030 0.3451 0.1328 0.056 Uiso 1 1 calc R U . . .
H8B_8 H 1.0379 0.2771 0.1741 0.056 Uiso 1 1 calc R U . . .
H8C_8 H 1.0670 0.3778 0.1783 0.056 Uiso 1 1 calc R U . . .
C9_8 C 0.81846(12) 0.39578(12) 0.12616(6) 0.0368(4) Uani 1 1 d . . . . .
H9A_8 H 0.8620 0.3876 0.1038 0.055 Uiso 1 1 calc R U . . .
H9B_8 H 0.7947 0.4554 0.1228 0.055 Uiso 1 1 calc R U . . .
H9C_8 H 0.7713 0.3531 0.1190 0.055 Uiso 1 1 calc R U . . .
N1_9 N 0.54749(8) 0.24925(8) 0.26090(5) 0.0257(3) Uani 1 1 d . . . . .
C2_9 C 0.62992(10) 0.22213(9) 0.27568(5) 0.0237(3) Uani 1 1 d . . . . .
N3_9 N 0.66410(8) 0.20693(8) 0.23417(5) 0.0246(3) Uani 1 1 d . . . . .
C4_9 C 0.60369(10) 0.22239(10) 0.19427(6) 0.0268(3) Uani 1 1 d . . . . .
C5_9 C 0.52975(10) 0.24961(10) 0.21121(6) 0.0274(3) Uani 1 1 d . . . . .
C6_9 C 0.48513(12) 0.27503(12) 0.29341(6) 0.0376(4) Uani 1 1 d . . . . .
H6A_9 H 0.4784 0.3390 0.2927 0.056 Uiso 1 1 calc R U . . .
H6B_9 H 0.5063 0.2561 0.3261 0.056 Uiso 1 1 calc R U . . .
H6C_9 H 0.4287 0.2473 0.2833 0.056 Uiso 1 1 calc R U . . .
C7_9 C 0.75308(10) 0.17697(11) 0.23068(6) 0.0286(3) Uani 1 1 d . . . . .
H7A_9 H 0.7514 0.1199 0.2145 0.043 Uiso 1 1 calc R U . . .
H7B_9 H 0.7845 0.1712 0.2630 0.043 Uiso 1 1 calc R U . . .
H7C_9 H 0.7830 0.2197 0.2122 0.043 Uiso 1 1 calc R U . . .
C8_9 C 0.62344(12) 0.20664(13) 0.14424(6) 0.0373(4) Uani 1 1 d . . . . .
H8A_9 H 0.5729 0.2231 0.1216 0.056 Uiso 1 1 calc R U . . .
H8B_9 H 0.6366 0.1443 0.1402 0.056 Uiso 1 1 calc R U . . .
H8C_9 H 0.6738 0.2421 0.1380 0.056 Uiso 1 1 calc R U . . .
C9_9 C 0.44201(11) 0.27244(12) 0.18608(6) 0.0349(4) Uani 1 1 d . . . . .
H9A_9 H 0.4454 0.2776 0.1515 0.052 Uiso 1 1 calc R U . . .
H9B_9 H 0.4227 0.3285 0.1984 0.052 Uiso 1 1 calc R U . . .
H9C_9 H 0.4003 0.2263 0.1919 0.052 Uiso 1 1 calc R U . . .
C1_10 C 0.4032(3) 0.3185(3) 0.56155(17) 0.0383(12) Uiso 0.5 1 d . . P B 1
H1_10 H 0.4501 0.3575 0.5710 0.046 Uiso 0.5 1 calc R U P B 1
C2_10 C 0.3147(4) 0.3473(4) 0.56060(18) 0.0395(13) Uiso 0.5 1 d . . P B 1
H2_10 H 0.3018 0.4053 0.5701 0.047 Uiso 0.5 1 calc R U P B 1
C3_10 C 0.2492(3) 0.2899(3) 0.54586(19) 0.0412(13) Uiso 0.5 1 d . . P B 1
H3_10 H 0.1904 0.3091 0.5441 0.049 Uiso 0.5 1 calc R U P B 1
C4_10 C 0.2663(3) 0.2058(3) 0.53365(19) 0.0408(13) Uiso 0.5 1 d . . P B 1
H4_10 H 0.2194 0.1670 0.5240 0.049 Uiso 0.5 1 calc R U P B 1
C5_10 C 0.3501(3) 0.1766(3) 0.53508(15) 0.0330(11) Uiso 0.5 1 d . . P B 1
H5_10 H 0.3608 0.1174 0.5268 0.040 Uiso 0.5 1 calc R U P B 1
C6_10 C 0.4193(3) 0.2318(3) 0.54832(14) 0.0330(10) Uiso 0.5 1 d . . P B 1
H6_10 H 0.4775 0.2114 0.5485 0.040 Uiso 0.5 1 calc R U P B 1
C1_20 C 0.4141(3) 0.3411(4) 0.55759(18) 0.0425(13) Uiso 0.5 1 d . . P C 2
H1_20 H 0.4595 0.3834 0.5622 0.051 Uiso 0.5 1 calc R U P C 2
C2_20 C 0.3319(3) 0.3649(4) 0.56271(17) 0.0386(13) Uiso 0.5 1 d . . P C 2
H2_20 H 0.3203 0.4238 0.5712 0.046 Uiso 0.5 1 calc R U P C 2
C3_20 C 0.2631(3) 0.3048(3) 0.55581(17) 0.0368(12) Uiso 0.5 1 d . . P C 2
H3_20 H 0.2053 0.3224 0.5595 0.044 Uiso 0.5 1 calc R U P C 2
C4_20 C 0.2813(3) 0.2183(3) 0.54337(19) 0.0403(13) Uiso 0.5 1 d . . P C 2
H4_20 H 0.2358 0.1762 0.5381 0.048 Uiso 0.5 1 calc R U P C 2
C5_20 C 0.3692(3) 0.1942(3) 0.53873(16) 0.0360(12) Uiso 0.5 1 d . . P C 2
H5_20 H 0.3832 0.1356 0.5309 0.043 Uiso 0.5 1 calc R U P C 2
C6_20 C 0.4333(3) 0.2569(3) 0.54579(15) 0.0366(11) Uiso 0.5 1 d . . P C 2
H6_20 H 0.4918 0.2414 0.5424 0.044 Uiso 0.5 1 calc R U P C 2
C1_11 C 0.9414(3) 0.0310(3) 0.4668(2) 0.0428(12) Uiso 0.5 1 d . . P D 1
H1_11 H 0.8985 0.0556 0.4435 0.051 Uiso 0.5 1 calc R U P D 1
C2_11 C 0.9105(3) -0.0075(3) 0.50607(19) 0.0393(10) Uiso 0.5 1 d . . P D 1
H2_11 H 0.8495 -0.0126 0.5073 0.047 Uiso 0.5 1 calc R U P D 1
C3_11 C 0.9684(4) -0.0386(4) 0.5435(2) 0.0514(15) Uiso 0.5 1 d . . P D 1
H3_11 H 0.9516 -0.0621 0.5725 0.062 Uiso 0.5 1 calc R U P D 1
C1_211 C 0.9551(4) 0.0348(4) 0.4541(2) 0.0512(15) Uiso 0.5 1 d . . P E 2
H1_211 H 0.9290 0.0560 0.4239 0.061 Uiso 0.5 1 calc R U P E 2
C2_211 C 0.9108(3) -0.0045(3) 0.4883(2) 0.0402(10) Uiso 0.5 1 d . . P E 2
H2_211 H 0.8490 -0.0079 0.4835 0.048 Uiso 0.5 1 calc R U P E 2
C3_211 C 0.9560(4) -0.0390(4) 0.5296(2) 0.0503(15) Uiso 0.5 1 d . . P E 2
H3_211 H 0.9215 -0.0702 0.5499 0.060 Uiso 0.5 1 calc R U P E 2

loop_
_atom_site_aniso_label
_atom_site_aniso_U_11
_atom_site_aniso_U_22
_atom_site_aniso_U_33
_atom_site_aniso_U_23
_atom_site_aniso_U_13
_atom_site_aniso_U_12
Al1_1 0.0186(2) 0.0210(2) 0.0256(2) -0.00015(16) 0.00281(16) -0.00296(16)
Al2_1 0.0191(2) 0.0214(2) 0.0254(2) -0.00066(16) 0.00394(16) -0.00373(16)
C3_1 0.016(3) 0.0230(19) 0.024(2) 0.0020(17) 0.006(2) -0.008(2)
C4_1 0.014(3) 0.028(3) 0.027(3) -0.0019(19) 0.0084(18) -0.005(2)
C5_1 0.014(2) 0.027(2) 0.026(2) -0.0012(18) 0.0053(19) -0.0066(19)
C6_1 0.018(3) 0.0223(18) 0.021(2) 0.0009(16) 0.002(2) -0.007(2)
C7_1 0.014(3) 0.028(2) 0.029(2) 0.0057(19) 0.000(2) -0.0005(18)
C8_1 0.016(3) 0.026(3) 0.031(3) -0.001(2) 0.007(2) 0.001(2)
C9_1 0.0177(12) 0.0185(13) 0.0313(14) -0.0002(11) 0.0105(11) -0.0013(10)
Al1_21 0.0191(2) 0.0214(2) 0.0254(2) -0.00066(16) 0.00394(16) -0.00373(16)
Al2_21 0.0186(2) 0.0210(2) 0.0256(2) -0.00015(16) 0.00281(16) -0.00296(16)
C3_21 0.016(2) 0.0168(19) 0.025(2) -0.0043(16) 0.0015(19) -0.0112(16)
C4_21 0.018(3) 0.025(2) 0.023(2) -0.0003(19) 0.0017(19) -0.0014(18)
C5_21 0.015(3) 0.0279(19) 0.024(2) -0.0003(17) 0.0036(19) -0.0061(19)
C6_21 0.019(3) 0.022(2) 0.0217(19) -0.0046(16) 0.002(2) -0.011(2)
C7_21 0.016(3) 0.025(2) 0.023(3) -0.0019(18) 0.006(2) -0.0107(19)
C8_21 0.009(3) 0.026(3) 0.028(3) -0.001(2) 0.006(2) 0.000(2)
C9_21 0.0365(18) 0.0378(19) 0.0427(19) -0.0016(15) -0.0008(15) -0.0017(14)
C1_2 0.0196(6) 0.0184(7) 0.0286(7) -0.0022(5) 0.0043(6) -0.0004(5)
C2_2 0.0199(7) 0.0199(7) 0.0313(8) -0.0010(6) 0.0024(6) 0.0004(5)
C3_2 0.0244(7) 0.0215(7) 0.0360(8) 0.0030(6) 0.0038(6) -0.0025(6)
C4_2 0.0204(7) 0.0272(8) 0.0361(8) -0.0020(6) 0.0031(6) -0.0059(6)
C5_2 0.0198(7) 0.0291(8) 0.0292(8) -0.0014(6) 0.0012(6) -0.0010(6)
C6_2 0.0198(6) 0.0207(7) 0.0276(7) -0.0016(6) 0.0046(5) 0.0007(5)
C1_3 0.0214(7) 0.0175(7) 0.0340(8) 0.0028(6) 0.0019(6) -0.0025(5)
C2_3 0.0231(7) 0.0220(7) 0.0359(8) 0.0024(6) 0.0034(6) -0.0011(6)
C3_3 0.0218(7) 0.0262(8) 0.0412(9) 0.0043(7) 0.0031(6) 0.0023(6)
C4_3 0.0250(7) 0.0235(7) 0.0355(8) 0.0046(6) -0.0009(6) -0.0022(6)
C5_3 0.0263(7) 0.0223(7) 0.0330(8) 0.0010(6) 0.0027(6) -0.0045(6)
C6_3 0.0226(7) 0.0164(7) 0.0363(8) 0.0006(6) 0.0023(6) -0.0030(5)
C7_3 0.0260(7) 0.0288(8) 0.0372(9) 0.0006(7) 0.0048(6) 0.0022(6)
C8_3 0.0285(8) 0.0343(9) 0.0403(9) 0.0065(7) -0.0031(7) -0.0005(7)
C9_3 0.0252(8) 0.0283(8) 0.0412(9) -0.0038(7) 0.0055(7) -0.0002(6)
C1_4 0.0225(7) 0.0228(7) 0.0275(7) -0.0007(6) 0.0015(6) -0.0016(6)
C2_4 0.0381(9) 0.0341(9) 0.0395(9) 0.0091(7) 0.0132(7) 0.0110(7)
C3_4 0.0565(12) 0.0372(10) 0.0479(11) 0.0159(8) 0.0170(9) 0.0204(9)
C4_4 0.0485(10) 0.0301(8) 0.0324(8) 0.0056(7) 0.0079(7) 0.0000(7)
C5_4 0.0303(8) 0.0301(8) 0.0253(7) -0.0040(6) 0.0046(6) -0.0063(6)
C6_4 0.0215(7) 0.0241(7) 0.0252(7) -0.0043(6) 0.0003(6) -0.0033(6)
C7_4 0.0536(12) 0.0503(12) 0.0603(13) 0.0212(10) 0.0285(10) 0.0290(10)
C8_4 0.0740(14) 0.0397(10) 0.0402(10) 0.0128(8) 0.0168(10) 0.0061(10)
C9_4 0.0239(7) 0.0328(8) 0.0296(8) -0.0041(6) 0.0042(6) 0.0025(6)
C1_5 0.0200(7) 0.0216(7) 0.0317(8) 0.0017(6) 0.0049(6) -0.0002(5)
C2_5 0.0241(7) 0.0218(7) 0.0351(8) 0.0002(6) 0.0085(6) -0.0013(6)
C3_5 0.0345(8) 0.0240(8) 0.0490(10) -0.0059(7) 0.0174(8) -0.0080(7)
C4_5 0.0406(10) 0.0318(9) 0.0546(11) -0.0028(8) 0.0270(9) -0.0110(7)
C5_5 0.0366(9) 0.0341(9) 0.0419(9) -0.0049(7) 0.0200(8) -0.0048(7)
C6_5 0.0237(7) 0.0259(8) 0.0338(8) 0.0003(6) 0.0076(6) 0.0008(6)
C1_6 0.0239(7) 0.0187(7) 0.0356(8) -0.0026(6) 0.0086(6) -0.0059(5)
C2_6 0.0263(7) 0.0210(7) 0.0376(8) -0.0020(6) 0.0087(6) -0.0045(6)
C3_6 0.0248(7) 0.0258(8) 0.0418(9) -0.0036(7) 0.0097(7) -0.0015(6)
C4_6 0.0319(8) 0.0237(8) 0.0391(9) -0.0061(6) 0.0125(7) -0.0070(6)
C5_6 0.0304(8) 0.0239(7) 0.0340(8) -0.0047(6) 0.0048(6) -0.0082(6)
C6_6 0.0245(7) 0.0187(7) 0.0402(9) -0.0034(6) 0.0068(6) -0.0061(6)
C7_6 0.0313(8) 0.0314(9) 0.0403(9) 0.0037(7) 0.0074(7) 0.0030(7)
C8_6 0.0420(10) 0.0382(10) 0.0433(10) -0.0112(8) 0.0170(8) -0.0049(8)
C9_6 0.0261(8) 0.0307(8) 0.0461(10) -0.0041(7) 0.0029(7) -0.0037(6)
C1_7 0.0238(7) 0.0286(8) 0.0301(8) -0.0009(6) 0.0071(6) -0.0010(6)
C2_7 0.0280(8) 0.0373(9) 0.0470(10) -0.0131(8) -0.0068(7) 0.0045(7)
C3_7 0.0405(10) 0.0348(10) 0.0610(12) -0.0186(9) -0.0177(9) 0.0123(8)
C4_7 0.0321(8) 0.0339(9) 0.0388(9) -0.0049(7) -0.0043(7) -0.0027(7)
C5_7 0.0237(7) 0.0421(9) 0.0271(8) 0.0013(7) 0.0019(6) 0.0001(7)
C6_7 0.0260(7) 0.0343(8) 0.0267(7) 0.0033(6) 0.0073(6) 0.0029(6)
C7_7 0.0356(10) 0.0529(12) 0.0708(14) -0.0316(11) -0.0192(10) 0.0156(9)
C8_7 0.0469(11) 0.0393(10) 0.0512(11) -0.0096(9) -0.0135(9) -0.0037(8)
C9_7 0.0415(10) 0.0484(11) 0.0378(9) -0.0020(8) -0.0004(8) 0.0176(8)
N1_8 0.0233(6) 0.0224(6) 0.0275(6) -0.0020(5) 0.0026(5) -0.0033(5)
C2_8 0.0240(7) 0.0188(7) 0.0275(7) -0.0008(6) 0.0035(6) -0.0038(5)
N3_8 0.0265(6) 0.0217(6) 0.0301(7) -0.0032(5) 0.0031(5) 0.0017(5)
C4_8 0.0314(8) 0.0227(7) 0.0318(8) -0.0060(6) 0.0074(6) -0.0039(6)
C5_8 0.0326(8) 0.0232(7) 0.0275(8) -0.0033(6) 0.0055(6) -0.0060(6)
C6_8 0.0222(7) 0.0324(8) 0.0331(8) -0.0012(7) 0.0005(6) -0.0026(6)
C7_8 0.0320(8) 0.0323(9) 0.0401(9) -0.0031(7) -0.0003(7) 0.0109(7)
C8_8 0.0377(9) 0.0336(9) 0.0426(10) -0.0100(7) 0.0146(8) -0.0002(7)
C9_8 0.0421(9) 0.0393(9) 0.0284(8) -0.0039(7) 0.0024(7) -0.0087(8)
N1_9 0.0266(6) 0.0223(6) 0.0284(6) -0.0007(5) 0.0035(5) 0.0023(5)
C2_9 0.0243(7) 0.0177(7) 0.0290(7) -0.0008(5) 0.0033(6) -0.0027(5)
N3_9 0.0223(6) 0.0246(6) 0.0268(6) -0.0004(5) 0.0032(5) -0.0041(5)
C4_9 0.0283(7) 0.0243(7) 0.0275(7) 0.0004(6) 0.0015(6) -0.0057(6)
C5_9 0.0293(8) 0.0228(7) 0.0295(8) 0.0013(6) 0.0004(6) -0.0015(6)
C6_9 0.0377(9) 0.0408(10) 0.0353(9) -0.0011(7) 0.0081(7) 0.0166(8)
C7_9 0.0228(7) 0.0333(8) 0.0304(8) -0.0017(6) 0.0063(6) -0.0028(6)
C8_9 0.0354(9) 0.0484(11) 0.0284(8) -0.0010(7) 0.0046(7) -0.0059(8)
C9_9 0.0319(8) 0.0346(9) 0.0371(9) 0.0042(7) -0.0007(7) 0.0046(7)

loop_
_atom_type_symbol
_atom_type_description
_atom_type_scat_dispersion_real
_atom_type_scat_dispersion_imag
_atom_type_scat_source
C C 0.0181 0.0091 'International Tables Vol C Tables 4.2.6.8 and 6.1.1.4'
H H 0.0000 0.0000 'International Tables Vol C Tables 4.2.6.8 and 6.1.1.4'
N N 0.0311 0.0180 'International Tables Vol C Tables 4.2.6.8 and 6.1.1.4'
Al Al 0.2130 0.2455 'International Tables Vol C Tables 4.2.6.8 and 6.1.1.4'

loop_
_exptl_crystal_face_index_h
_exptl_crystal_face_index_k
_exptl_crystal_face_index_l
_exptl_crystal_face_perp_dist
-2 -2 1 0.0905
2 2 -1 0.0592
-2 -2 -1 0.0928
2 1 -2 0.0931
2 2 1 0.0769
-1 0 2 0.1375
-1 -1 -1 0.0991
1 0 -2 0.1126
1 1 1 0.0859
-2 -1 0 0.0870
2 1 1 0.0967
-1 -1 -2 0.1088
0 1 2 0.1144
1 -1 -2 0.1172
-1 0 0 0.0897
1 0 0 0.0976
2 -2 -1 0.0947
1 0 1 0.1117
-1 0 -1 0.1071
-2 2 1 0.0604
1 -1 0 0.0818
-1 1 0 0.0555
1 -1 2 0.1193
-1 1 -2 0.0979
0 -1 -1 0.1124
0 0 1 0.1115
0 0 -1 0.0951
-1 -2 1 0.0897
-1 -2 -1 0.1030

loop_
_geom_angle_atom_site_label_1
_geom_angle_atom_site_label_2
_geom_angle_atom_site_label_3
_geom_angle
_geom_angle_site_symmetry_1
_geom_angle_site_symmetry_3
_geom_angle_publ_flag
C3_1 Al1_1 C1_2 119.9(5) . . ?
C3_1 Al1_1 C6_1 91.2(6) . . ?
C1_2 Al1_1 C6_1 121.6(5) . . ?
C3_1 Al1_1 C2_8 109.1(6) . . ?
C1_2 Al1_1 C2_8 100.17(6) . . ?
C6_1 Al1_1 C2_8 115.4(5) . . ?
C5_1 Al2_1 C8_1 91.1(6) . . ?
C5_1 Al2_1 C1_5 121.4(5) . . ?
C8_1 Al2_1 C1_5 119.8(5) . . ?
C5_1 Al2_1 C2_9 109.0(6) . . ?
C8_1 Al2_1 C2_9 110.6(5) . . ?
C1_5 Al2_1 C2_9 104.40(6) . . ?
C4_1 C3_1 Al1_1 107.6(10) . . ?
C4_1 C3_1 H3_1 126.2 . . ?
Al1_1 C3_1 H3_1 126.2 . . ?
C3_1 C4_1 C5_1 128.2(13) . . ?
C3_1 C4_1 C9_1 123.0(11) . . ?
C5_1 C4_1 C9_1 108.7(11) . . ?
C4_1 C5_1 C6_1 105.2(12) . . ?
C4_1 C5_1 Al2_1 125.3(12) . . ?
C6_1 C5_1 Al2_1 101.8(11) . . ?
C4_1 C5_1 H5_1 107.8 . . ?
C6_1 C5_1 H5_1 107.8 . . ?
Al2_1 C5_1 H5_1 107.8 . . ?
C7_1 C6_1 C5_1 113.5(13) . . ?
C7_1 C6_1 Al1_1 117.7(12) . . ?
C5_1 C6_1 Al1_1 105.9(10) . . ?
C7_1 C6_1 H6_1 106.4 . . ?
C5_1 C6_1 H6_1 106.4 . . ?
Al1_1 C6_1 H6_1 106.4 . . ?
C8_1 C7_1 C6_1 126.6(14) . . ?
C8_1 C7_1 H7_1 116.7 . . ?
C6_1 C7_1 H7_1 116.7 . . ?
C7_1 C8_1 Al2_1 105.6(12) . . ?
C7_1 C8_1 H8_1 127.2 . . ?
Al2_1 C8_1 H8_1 127.2 . . ?
C4_1 C9_1 H9A_1 109.5 . . ?
C4_1 C9_1 H9B_1 109.5 . . ?
H9A_1 C9_1 H9B_1 109.5 . . ?
C4_1 C9_1 H9C_1 109.5 . . ?
H9A_1 C9_1 H9C_1 109.5 . . ?
H9B_1 C9_1 H9C_1 109.5 . . ?
C3_21 Al1_21 C1_5 116.0(4) . . ?
C3_21 Al1_21 C2_9 109.9(5) . . ?
C1_5 Al1_21 C2_9 104.40(6) . . ?
C3_21 Al1_21 C6_21 92.0(5) . . ?
C1_5 Al1_21 C6_21 124.5(5) . . ?
C2_9 Al1_21 C6_21 109.4(5) . . ?
C5_21 Al2_21 C8_21 91.2(6) . . ?
C5_21 Al2_21 C1_2 118.8(5) . . ?
C8_21 Al2_21 C1_2 122.4(5) . . ?
C5_21 Al2_21 C2_8 113.8(6) . . ?
C8_21 Al2_21 C2_8 111.2(5) . . ?
C1_2 Al2_21 C2_8 100.17(6) . . ?
C4_21 C3_21 Al1_21 109.8(10) . . ?
C4_21 C3_21 H3_21 125.1 . . ?
Al1_21 C3_21 H3_21 125.1 . . ?
C3_21 C4_21 C9_21 124.0(11) . . ?
C3_21 C4_21 C5_21 119.3(12) . . ?
C9_21 C4_21 C5_21 116.6(11) . . ?
C4_21 C5_21 C6_21 112.6(12) . . ?
C4_21 C5_21 Al2_21 126.8(12) . . ?
C6_21 C5_21 Al2_21 101.6(10) . . ?
C4_21 C5_21 H5_21 104.6 . . ?
C6_21 C5_21 H5_21 104.6 . . ?
Al2_21 C5_21 H5_21 104.6 . . ?
C7_21 C6_21 C5_21 120.0(13) . . ?
C7_21 C6_21 Al1_21 115.5(11) . . ?
C5_21 C6_21 Al1_21 103.2(11) . . ?
C7_21 C6_21 H6_21 105.7 . . ?
C5_21 C6_21 H6_21 105.7 . . ?
Al1_21 C6_21 H6_21 105.7 . . ?
C8_21 C7_21 C6_21 116.2(13) . . ?
C8_21 C7_21 H7_21 121.9 . . ?
C6_21 C7_21 H7_21 121.9 . . ?
C7_21 C8_21 Al2_21 110.2(10) . . ?
C7_21 C8_21 H8_21 124.9 . . ?
Al2_21 C8_21 H8_21 124.9 . . ?
C4_21 C9_21 H9A_21 109.5 . . ?
C4_21 C9_21 H9B_21 109.5 . . ?
H9A_21 C9_21 H9B_21 109.5 . . ?
C4_21 C9_21 H9C_21 109.5 . . ?
H9A_21 C9_21 H9C_21 109.5 . . ?
H9B_21 C9_21 H9C_21 109.5 . . ?
C6_2 C1_2 C2_2 115.09(13) . . ?
C6_2 C1_2 Al1_1 124.10(11) . . ?
C2_2 C1_2 Al1_1 120.66(11) . . ?
C6_2 C1_2 Al2_21 124.10(11) . . ?
C2_2 C1_2 Al2_21 120.66(11) . . ?
C3_2 C2_2 C1_2 122.29(14) . . ?
C3_2 C2_2 C1_3 116.11(13) . . ?
C1_2 C2_2 C1_3 121.58(13) . . ?
C4_2 C3_2 C2_2 120.70(14) . . ?
C4_2 C3_2 H3_2 119.6 . . ?
C2_2 C3_2 H3_2 119.6 . . ?
C5_2 C4_2 C3_2 118.74(14) . . ?
C5_2 C4_2 H4_2 120.6 . . ?
C3_2 C4_2 H4_2 120.6 . . ?
C4_2 C5_2 C6_2 121.40(14) . . ?
C4_2 C5_2 H5_2 119.3 . . ?
C6_2 C5_2 H5_2 119.3 . . ?
C5_2 C6_2 C1_2 121.68(14) . . ?
C5_2 C6_2 C1_4 115.00(13) . . ?
C1_2 C6_2 C1_4 123.25(13) . . ?
C6_3 C1_3 C2_3 119.20(14) . . ?
C6_3 C1_3 C2_2 120.76(13) . . ?
C2_3 C1_3 C2_2 119.87(14) . . ?
C3_3 C2_3 C1_3 118.93(15) . . ?
C3_3 C2_3 C7_3 119.59(14) . . ?
C1_3 C2_3 C7_3 121.45(14) . . ?
C4_3 C3_3 C2_3 122.45(15) . . ?
C4_3 C3_3 H3_3 118.8 . . ?
C2_3 C3_3 H3_3 118.8 . . ?
C3_3 C4_3 C5_3 117.55(14) . . ?
C3_3 C4_3 C8_3 121.40(15) . . ?
C5_3 C4_3 C8_3 121.04(15) . . ?
C4_3 C5_3 C6_3 122.00(15) . . ?
C4_3 C5_3 H5_3 119.0 . . ?
C6_3 C5_3 H5_3 119.0 . . ?
C5_3 C6_3 C1_3 119.46(14) . . ?
C5_3 C6_3 C9_3 118.84(15) . . ?
C1_3 C6_3 C9_3 121.64(14) . . ?
C2_3 C7_3 H7A_3 109.5 . . ?
C2_3 C7_3 H7B_3 109.5 . . ?
H7A_3 C7_3 H7B_3 109.5 . . ?
C2_3 C7_3 H7C_3 109.5 . . ?
H7A_3 C7_3 H7C_3 109.5 . . ?
H7B_3 C7_3 H7C_3 109.5 . . ?
C4_3 C8_3 H8A_3 109.5 . . ?
C4_3 C8_3 H8B_3 109.5 . . ?
H8A_3 C8_3 H8B_3 109.5 . . ?
C4_3 C8_3 H8C_3 109.5 . . ?
H8A_3 C8_3 H8C_3 109.5 . . ?
H8B_3 C8_3 H8C_3 109.5 . . ?
C6_3 C9_3 H9A_3 109.5 . . ?
C6_3 C9_3 H9B_3 109.5 . . ?
H9A_3 C9_3 H9B_3 109.5 . . ?
C6_3 C9_3 H9C_3 109.5 . . ?
H9A_3 C9_3 H9C_3 109.5 . . ?
H9B_3 C9_3 H9C_3 109.5 . . ?
C2_4 C1_4 C6_4 118.94(14) . . ?
C2_4 C1_4 C6_2 120.93(14) . . ?
C6_4 C1_4 C6_2 120.04(13) . . ?
C3_4 C2_4 C1_4 119.34(16) . . ?
C3_4 C2_4 C7_4 118.09(16) . . ?
C1_4 C2_4 C7_4 122.57(16) . . ?
C4_4 C3_4 C2_4 122.17(17) . . ?
C4_4 C3_4 H3_4 118.9 . . ?
C2_4 C3_4 H3_4 118.9 . . ?
C3_4 C4_4 C5_4 117.86(16) . . ?
C3_4 C4_4 C8_4 121.25(17) . . ?
C5_4 C4_4 C8_4 120.88(17) . . ?
C4_4 C5_4 C6_4 122.03(15) . . ?
C4_4 C5_4 H5_4 119.0 . . ?
C6_4 C5_4 H5_4 119.0 . . ?
C5_4 C6_4 C1_4 119.65(14) . . ?
C5_4 C6_4 C9_4 118.57(14) . . ?
C1_4 C6_4 C9_4 121.78(14) . . ?
C2_4 C7_4 H7A_4 109.5 . . ?
C2_4 C7_4 H7B_4 109.5 . . ?
H7A_4 C7_4 H7B_4 109.5 . . ?
C2_4 C7_4 H7C_4 109.5 . . ?
H7A_4 C7_4 H7C_4 109.5 . . ?
H7B_4 C7_4 H7C_4 109.5 . . ?
C4_4 C8_4 H8A_4 109.5 . . ?
C4_4 C8_4 H8B_4 109.5 . . ?
H8A_4 C8_4 H8B_4 109.5 . . ?
C4_4 C8_4 H8C_4 109.5 . . ?
H8A_4 C8_4 H8C_4 109.5 . . ?
H8B_4 C8_4 H8C_4 109.5 . . ?
C6_4 C9_4 H9A_4 109.5 . . ?
C6_4 C9_4 H9B_4 109.5 . . ?
H9A_4 C9_4 H9B_4 109.5 . . ?
C6_4 C9_4 H9C_4 109.5 . . ?
H9A_4 C9_4 H9C_4 109.5 . . ?
H9B_4 C9_4 H9C_4 109.5 . . ?
C6_5 C1_5 C2_5 115.54(13) . . ?
C6_5 C1_5 Al2_1 125.38(11) . . ?
C2_5 C1_5 Al2_1 119.05(11) . . ?
C6_5 C1_5 Al1_21 125.38(11) . . ?
C2_5 C1_5 Al1_21 119.05(11) . . ?
C3_5 C2_5 C1_5 122.11(15) . . ?
C3_5 C2_5 C1_6 117.04(14) . . ?
C1_5 C2_5 C1_6 120.77(13) . . ?
C4_5 C3_5 C2_5 120.64(15) . . ?
C4_5 C3_5 H3_5 119.7 . . ?
C2_5 C3_5 H3_5 119.7 . . ?
C3_5 C4_5 C5_5 119.02(15) . . ?
C3_5 C4_5 H4_5 120.5 . . ?
C5_5 C4_5 H4_5 120.5 . . ?
C4_5 C5_5 C6_5 121.04(16) . . ?
C4_5 C5_5 H5_5 119.5 . . ?
C6_5 C5_5 H5_5 119.5 . . ?
C5_5 C6_5 C1_5 121.61(15) . . ?
C5_5 C6_5 C1_7 115.66(14) . . ?
C1_5 C6_5 C1_7 122.67(14) . . ?
C6_6 C1_6 C2_6 119.19(14) . . ?
C6_6 C1_6 C2_5 121.71(14) . . ?
C2_6 C1_6 C2_5 118.99(14) . . ?
C3_6 C2_6 C1_6 119.24(15) . . ?
C3_6 C2_6 C7_6 120.02(15) . . ?
C1_6 C2_6 C7_6 120.62(15) . . ?
C4_6 C3_6 C2_6 122.20(15) . . ?
C4_6 C3_6 H3_6 118.9 . . ?
C2_6 C3_6 H3_6 118.9 . . ?
C3_6 C4_6 C5_6 117.78(15) . . ?
C3_6 C4_6 C8_6 120.89(16) . . ?
C5_6 C4_6 C8_6 121.33(16) . . ?
C4_6 C5_6 C6_6 121.77(16) . . ?
C4_6 C5_6 H5_6 119.1 . . ?
C6_6 C5_6 H5_6 119.1 . . ?
C1_6 C6_6 C5_6 119.56(14) . . ?
C1_6 C6_6 C9_6 121.93(15) . . ?
C5_6 C6_6 C9_6 118.43(15) . . ?
C2_6 C7_6 H7A_6 109.5 . . ?
C2_6 C7_6 H7B_6 109.5 . . ?
H7A_6 C7_6 H7B_6 109.5 . . ?
C2_6 C7_6 H7C_6 109.5 . . ?
H7A_6 C7_6 H7C_6 109.5 . . ?
H7B_6 C7_6 H7C_6 109.5 . . ?
C4_6 C8_6 H8A_6 109.5 . . ?
C4_6 C8_6 H8B_6 109.5 . . ?
H8A_6 C8_6 H8B_6 109.5 . . ?
C4_6 C8_6 H8C_6 109.5 . . ?
H8A_6 C8_6 H8C_6 109.5 . . ?
H8B_6 C8_6 H8C_6 109.5 . . ?
C6_6 C9_6 H9A_6 109.5 . . ?
C6_6 C9_6 H9B_6 109.5 . . ?
H9A_6 C9_6 H9B_6 109.5 . . ?
C6_6 C9_6 H9C_6 109.5 . . ?
H9A_6 C9_6 H9C_6 109.5 . . ?
H9B_6 C9_6 H9C_6 109.5 . . ?
C2_7 C1_7 C6_7 118.84(15) . . ?
C2_7 C1_7 C6_5 121.39(14) . . ?
C6_7 C1_7 C6_5 119.63(14) . . ?
C1_7 C2_7 C3_7 119.54(16) . . ?
C1_7 C2_7 C7_7 122.06(16) . . ?
C3_7 C2_7 C7_7 118.38(16) . . ?
C4_7 C3_7 C2_7 122.31(17) . . ?
C4_7 C3_7 H3_7 118.8 . . ?
C2_7 C3_7 H3_7 118.8 . . ?
C3_7 C4_7 C5_7 117.65(16) . . ?
C3_7 C4_7 C8_7 120.76(17) . . ?
C5_7 C4_7 C8_7 121.59(16) . . ?
C4_7 C5_7 C6_7 122.04(15) . . ?
C4_7 C5_7 H5_7 119.0 . . ?
C6_7 C5_7 H5_7 119.0 . . ?
C5_7 C6_7 C1_7 119.55(15) . . ?
C5_7 C6_7 C9_7 119.50(15) . . ?
C1_7 C6_7 C9_7 120.92(15) . . ?
C2_7 C7_7 H7A_7 109.5 . . ?
C2_7 C7_7 H7B_7 109.5 . . ?
H7A_7 C7_7 H7B_7 109.5 . . ?
C2_7 C7_7 H7C_7 109.5 . . ?
H7A_7 C7_7 H7C_7 109.5 . . ?
H7B_7 C7_7 H7C_7 109.5 . . ?
C4_7 C8_7 H8A_7 109.5 . . ?
C4_7 C8_7 H8B_7 109.5 . . ?
H8A_7 C8_7 H8B_7 109.5 . . ?
C4_7 C8_7 H8C_7 109.5 . . ?
H8A_7 C8_7 H8C_7 109.5 . . ?
H8B_7 C8_7 H8C_7 109.5 . . ?
C6_7 C9_7 H9A_7 109.5 . . ?
C6_7 C9_7 H9B_7 109.5 . . ?
H9A_7 C9_7 H9B_7 109.5 . . ?
C6_7 C9_7 H9C_7 109.5 . . ?
H9A_7 C9_7 H9C_7 109.5 . . ?
H9B_7 C9_7 H9C_7 109.5 . . ?
C2_8 N1_8 C5_8 111.77(13) . . ?
C2_8 N1_8 C6_8 124.80(13) . . ?
C5_8 N1_8 C6_8 123.42(13) . . ?
N1_8 C2_8 N3_8 103.82(13) . . ?
N1_8 C2_8 Al2_21 129.06(11) . . ?
N3_8 C2_8 Al2_21 126.35(11) . . ?
N1_8 C2_8 Al1_1 129.06(11) . . ?
N3_8 C2_8 Al1_1 126.35(11) . . ?
C2_8 N3_8 C4_8 111.83(13) . . ?
C2_8 N3_8 C7_8 124.18(14) . . ?
C4_8 N3_8 C7_8 123.98(14) . . ?
C5_8 C4_8 N3_8 106.21(14) . . ?
C5_8 C4_8 C8_8 130.94(16) . . ?
N3_8 C4_8 C8_8 122.77(15) . . ?
C4_8 C5_8 N1_8 106.32(14) . . ?
C4_8 C5_8 C9_8 130.41(16) . . ?
N1_8 C5_8 C9_8 123.23(15) . . ?
N1_8 C6_8 H6A_8 109.5 . . ?
N1_8 C6_8 H6B_8 109.5 . . ?
H6A_8 C6_8 H6B_8 109.5 . . ?
N1_8 C6_8 H6C_8 109.5 . . ?
H6A_8 C6_8 H6C_8 109.5 . . ?
H6B_8 C6_8 H6C_8 109.5 . . ?
N3_8 C7_8 H7A_8 109.5 . . ?
N3_8 C7_8 H7B_8 109.5 . . ?
H7A_8 C7_8 H7B_8 109.5 . . ?
N3_8 C7_8 H7C_8 109.5 . . ?
H7A_8 C7_8 H7C_8 109.5 . . ?
H7B_8 C7_8 H7C_8 109.5 . . ?
C4_8 C8_8 H8A_8 109.5 . . ?
C4_8 C8_8 H8B_8 109.5 . . ?
H8A_8 C8_8 H8B_8 109.5 . . ?
C4_8 C8_8 H8C_8 109.5 . . ?
H8A_8 C8_8 H8C_8 109.5 . . ?
H8B_8 C8_8 H8C_8 109.5 . . ?
C5_8 C9_8 H9A_8 109.5 . . ?
C5_8 C9_8 H9B_8 109.5 . . ?
H9A_8 C9_8 H9B_8 109.5 . . ?
C5_8 C9_8 H9C_8 109.5 . . ?
H9A_8 C9_8 H9C_8 109.5 . . ?
H9B_8 C9_8 H9C_8 109.5 . . ?
C2_9 N1_9 C5_9 112.05(13) . . ?
C2_9 N1_9 C6_9 123.90(13) . . ?
C5_9 N1_9 C6_9 124.05(13) . . ?
N3_9 C2_9 N1_9 103.70(13) . . ?
N3_9 C2_9 Al2_1 129.63(11) . . ?
N1_9 C2_9 Al2_1 126.60(11) . . ?
N3_9 C2_9 Al1_21 129.63(11) . . ?
N1_9 C2_9 Al1_21 126.60(11) . . ?
C2_9 N3_9 C4_9 111.70(13) . . ?
C2_9 N3_9 C7_9 125.15(13) . . ?
C4_9 N3_9 C7_9 123.14(13) . . ?
C5_9 C4_9 N3_9 106.53(13) . . ?
C5_9 C4_9 C8_9 130.91(15) . . ?
N3_9 C4_9 C8_9 122.53(14) . . ?
C4_9 C5_9 N1_9 106.00(13) . . ?
C4_9 C5_9 C9_9 131.54(15) . . ?
N1_9 C5_9 C9_9 122.39(15) . . ?
N1_9 C6_9 H6A_9 109.5 . . ?
N1_9 C6_9 H6B_9 109.5 . . ?
H6A_9 C6_9 H6B_9 109.5 . . ?
N1_9 C6_9 H6C_9 109.5 . . ?
H6A_9 C6_9 H6C_9 109.5 . . ?
H6B_9 C6_9 H6C_9 109.5 . . ?
N3_9 C7_9 H7A_9 109.5 . . ?
N3_9 C7_9 H7B_9 109.5 . . ?
H7A_9 C7_9 H7B_9 109.5 . . ?
N3_9 C7_9 H7C_9 109.5 . . ?
H7A_9 C7_9 H7C_9 109.5 . . ?
H7B_9 C7_9 H7C_9 109.5 . . ?
C4_9 C8_9 H8A_9 109.5 . . ?
C4_9 C8_9 H8B_9 109.5 . . ?
H8A_9 C8_9 H8B_9 109.5 . . ?
C4_9 C8_9 H8C_9 109.5 . . ?
H8A_9 C8_9 H8C_9 109.5 . . ?
H8B_9 C8_9 H8C_9 109.5 . . ?
C5_9 C9_9 H9A_9 109.5 . . ?
C5_9 C9_9 H9B_9 109.5 . . ?
H9A_9 C9_9 H9B_9 109.5 . . ?
C5_9 C9_9 H9C_9 109.5 . . ?
H9A_9 C9_9 H9C_9 109.5 . . ?
H9B_9 C9_9 H9C_9 109.5 . . ?
C6_10 C1_10 C2_10 118.9(5) . . ?
C6_10 C1_10 H1_10 120.6 . . ?
C2_10 C1_10 H1_10 120.6 . . ?
C3_10 C2_10 C1_10 118.8(5) . . ?
C3_10 C2_10 H2_10 120.6 . . ?
C1_10 C2_10 H2_10 120.6 . . ?
C4_10 C3_10 C2_10 121.4(5) . . ?
C4_10 C3_10 H3_10 119.3 . . ?
C2_10 C3_10 H3_10 119.3 . . ?
C3_10 C4_10 C5_10 120.8(5) . . ?
C3_10 C4_10 H4_10 119.6 . . ?
C5_10 C4_10 H4_10 119.6 . . ?
C4_10 C5_10 C6_10 120.8(4) . . ?
C4_10 C5_10 H5_10 119.6 . . ?
C6_10 C5_10 H5_10 119.6 . . ?
C5_10 C6_10 C1_10 119.3(4) . . ?
C5_10 C6_10 H6_10 120.3 . . ?
C1_10 C6_10 H6_10 120.3 . . ?
C2_20 C1_20 C6_20 120.9(5) . . ?
C2_20 C1_20 H1_20 119.5 . . ?
C6_20 C1_20 H1_20 119.5 . . ?
C1_20 C2_20 C3_20 121.3(5) . . ?
C1_20 C2_20 H2_20 119.3 . . ?
C3_20 C2_20 H2_20 119.3 . . ?
C2_20 C3_20 C4_20 118.6(5) . . ?
C2_20 C3_20 H3_20 120.7 . . ?
C4_20 C3_20 H3_20 120.7 . . ?
C3_20 C4_20 C5_20 119.0(5) . . ?
C3_20 C4_20 H4_20 120.5 . . ?
C5_20 C4_20 H4_20 120.5 . . ?
C6_20 C5_20 C4_20 119.1(4) . . ?
C6_20 C5_20 H5_20 120.5 . . ?
C4_20 C5_20 H5_20 120.5 . . ?
C1_20 C6_20 C5_20 121.0(4) . . ?
C1_20 C6_20 H6_20 119.5 . . ?
C5_20 C6_20 H6_20 119.5 . . ?
C2_11 C1_11 C3_11 128.3(5) . 3_756 ?
C2_11 C1_11 H1_11 115.9 . . ?
C3_11 C1_11 H1_11 115.9 3_756 . ?
C3_11 C2_11 C1_11 119.8(4) . . ?
C3_11 C2_11 H2_11 120.1 . . ?
C1_11 C2_11 H2_11 120.1 . . ?
C2_11 C3_11 C1_11 111.7(5) . 3_756 ?
C2_11 C3_11 H3_11 124.1 . . ?
C1_11 C3_11 H3_11 124.1 3_756 . ?
C2_211 C1_211 C3_211 110.1(5) . 3_756 ?
C2_211 C1_211 H1_211 125.0 . . ?
C3_211 C1_211 H1_211 125.0 3_756 . ?
C1_211 C2_211 C3_211 120.2(5) . . ?
C1_211 C2_211 H2_211 119.9 . . ?
C3_211 C2_211 H2_211 119.9 . . ?
C2_211 C3_211 C1_211 129.5(5) . 3_756 ?
C2_211 C3_211 H3_211 115.3 . . ?
C1_211 C3_211 H3_211 115.3 3_756 . ?

loop_
_geom_bond_atom_site_label_1
_geom_bond_atom_site_label_2
_geom_bond_distance
_geom_bond_site_symmetry_2
_geom_bond_publ_flag
Al1_1 C3_1 1.883(14) . ?
Al1_1 C1_2 2.0681(15) . ?
Al1_1 C6_1 2.079(18) . ?
Al1_1 C2_8 2.0899(16) . ?
Al2_1 C5_1 1.970(17) . ?
Al2_1 C8_1 2.017(14) . ?
Al2_1 C1_5 2.0575(15) . ?
Al2_1 C2_9 2.0851(16) . ?
C3_1 C4_1 1.333(14) . ?
C3_1 H3_1 0.9500 . ?
C4_1 C5_1 1.54(3) . ?
C4_1 C9_1 1.636(14) . ?
C5_1 C6_1 1.564(14) . ?
C5_1 H5_1 1.0000 . ?
C6_1 C7_1 1.45(2) . ?
C6_1 H6_1 1.0000 . ?
C7_1 C8_1 1.24(2) . ?
C7_1 H7_1 0.9500 . ?
C8_1 H8_1 0.9500 . ?
C9_1 H9A_1 0.9800 . ?
C9_1 H9B_1 0.9800 . ?
C9_1 H9C_1 0.9800 . ?
Al1_21 C3_21 1.910(15) . ?
Al1_21 C1_5 2.0575(15) . ?
Al1_21 C2_9 2.0851(16) . ?
Al1_21 C6_21 2.089(15) . ?
Al2_21 C5_21 1.982(19) . ?
Al2_21 C8_21 2.042(13) . ?
Al2_21 C1_2 2.0681(15) . ?
Al2_21 C2_8 2.0899(16) . ?
C3_21 C4_21 1.45(2) . ?
C3_21 H3_21 0.9500 . ?
C4_21 C9_21 1.480(14) . ?
C4_21 C5_21 1.53(2) . ?
C5_21 C6_21 1.576(15) . ?
C5_21 H5_21 1.0000 . ?
C6_21 C7_21 1.48(3) . ?
C6_21 H6_21 1.0000 . ?
C7_21 C8_21 1.345(14) . ?
C7_21 H7_21 0.9500 . ?
C8_21 H8_21 0.9500 . ?
C9_21 H9A_21 0.9800 . ?
C9_21 H9B_21 0.9800 . ?
C9_21 H9C_21 0.9800 . ?
C1_2 C6_2 1.421(2) . ?
C1_2 C2_2 1.425(2) . ?
C2_2 C3_2 1.397(2) . ?
C2_2 C1_3 1.503(2) . ?
C3_2 C4_2 1.386(2) . ?
C3_2 H3_2 0.9500 . ?
C4_2 C5_2 1.380(2) . ?
C4_2 H4_2 0.9500 . ?
C5_2 C6_2 1.401(2) . ?
C5_2 H5_2 0.9500 . ?
C6_2 C1_4 1.500(2) . ?
C1_3 C6_3 1.407(2) . ?
C1_3 C2_3 1.413(2) . ?
C2_3 C3_3 1.394(2) . ?
C2_3 C7_3 1.510(2) . ?
C3_3 C4_3 1.392(2) . ?
C3_3 H3_3 0.9500 . ?
C4_3 C5_3 1.393(2) . ?
C4_3 C8_3 1.510(2) . ?
C5_3 C6_3 1.394(2) . ?
C5_3 H5_3 0.9500 . ?
C6_3 C9_3 1.512(2) . ?
C7_3 H7A_3 0.9800 . ?
C7_3 H7B_3 0.9800 . ?
C7_3 H7C_3 0.9800 . ?
C8_3 H8A_3 0.9800 . ?
C8_3 H8B_3 0.9800 . ?
C8_3 H8C_3 0.9800 . ?
C9_3 H9A_3 0.9800 . ?
C9_3 H9B_3 0.9800 . ?
C9_3 H9C_3 0.9800 . ?
C1_4 C2_4 1.406(2) . ?
C1_4 C6_4 1.406(2) . ?
C2_4 C3_4 1.395(3) . ?
C2_4 C7_4 1.514(3) . ?
C3_4 C4_4 1.384(3) . ?
C3_4 H3_4 0.9500 . ?
C4_4 C5_4 1.384(2) . ?
C4_4 C8_4 1.510(2) . ?
C5_4 C6_4 1.391(2) . ?
C5_4 H5_4 0.9500 . ?
C6_4 C9_4 1.509(2) . ?
C7_4 H7A_4 0.9800 . ?
C7_4 H7B_4 0.9800 . ?
C7_4 H7C_4 0.9800 . ?
C8_4 H8A_4 0.9800 . ?
C8_4 H8B_4 0.9800 . ?
C8_4 H8C_4 0.9800 . ?
C9_4 H9A_4 0.9800 . ?
C9_4 H9B_4 0.9800 . ?
C9_4 H9C_4 0.9800 . ?
C1_5 C6_5 1.419(2) . ?
C1_5 C2_5 1.420(2) . ?
C2_5 C3_5 1.398(2) . ?
C2_5 C1_6 1.505(2) . ?
C3_5 C4_5 1.383(3) . ?
C3_5 H3_5 0.9500 . ?
C4_5 C5_5 1.384(3) . ?
C4_5 H4_5 0.9500 . ?
C5_5 C6_5 1.400(2) . ?
C5_5 H5_5 0.9500 . ?
C6_5 C1_7 1.504(2) . ?
C1_6 C6_6 1.400(2) . ?
C1_6 C2_6 1.413(2) . ?
C2_6 C3_6 1.392(2) . ?
C2_6 C7_6 1.505(2) . ?
C3_6 C4_6 1.391(2) . ?
C3_6 H3_6 0.9500 . ?
C4_6 C5_6 1.391(2) . ?
C4_6 C8_6 1.506(2) . ?
C5_6 C6_6 1.400(2) . ?
C5_6 H5_6 0.9500 . ?
C6_6 C9_6 1.510(2) . ?
C7_6 H7A_6 0.9800 . ?
C7_6 H7B_6 0.9800 . ?
C7_6 H7C_6 0.9800 . ?
C8_6 H8A_6 0.9800 . ?
C8_6 H8B_6 0.9800 . ?
C8_6 H8C_6 0.9800 . ?
C9_6 H9A_6 0.9800 . ?
C9_6 H9B_6 0.9800 . ?
C9_6 H9C_6 0.9800 . ?
C1_7 C2_7 1.395(2) . ?
C1_7 C6_7 1.411(2) . ?
C2_7 C3_7 1.397(2) . ?
C2_7 C7_7 1.513(2) . ?
C3_7 C4_7 1.382(2) . ?
C3_7 H3_7 0.9500 . ?
C4_7 C5_7 1.384(2) . ?
C4_7 C8_7 1.515(2) . ?
C5_7 C6_7 1.393(2) . ?
C5_7 H5_7 0.9500 . ?
C6_7 C9_7 1.507(2) . ?
C7_7 H7A_7 0.9800 . ?
C7_7 H7B_7 0.9800 . ?
C7_7 H7C_7 0.9800 . ?
C8_7 H8A_7 0.9800 . ?
C8_7 H8B_7 0.9800 . ?
C8_7 H8C_7 0.9800 . ?
C9_7 H9A_7 0.9800 . ?
C9_7 H9B_7 0.9800 . ?
C9_7 H9C_7 0.9800 . ?
N1_8 C2_8 1.3547(19) . ?
N1_8 C5_8 1.390(2) . ?
N1_8 C6_8 1.4629(19) . ?
C2_8 N3_8 1.356(2) . ?
N3_8 C4_8 1.389(2) . ?
N3_8 C7_8 1.461(2) . ?
C4_8 C5_8 1.356(2) . ?
C4_8 C8_8 1.489(2) . ?
C5_8 C9_8 1.495(2) . ?
C6_8 H6A_8 0.9800 . ?
C6_8 H6B_8 0.9800 . ?
C6_8 H6C_8 0.9800 . ?
C7_8 H7A_8 0.9800 . ?
C7_8 H7B_8 0.9800 . ?
C7_8 H7C_8 0.9800 . ?
C8_8 H8A_8 0.9800 . ?
C8_8 H8B_8 0.9800 . ?
C8_8 H8C_8 0.9800 . ?
C9_8 H9A_8 0.9800 . ?
C9_8 H9B_8 0.9800 . ?
C9_8 H9C_8 0.9800 . ?
N1_9 C2_9 1.3568(19) . ?
N1_9 C5_9 1.388(2) . ?
N1_9 C6_9 1.456(2) . ?
C2_9 N3_9 1.353(2) . ?
N3_9 C4_9 1.390(2) . ?
N3_9 C7_9 1.4628(19) . ?
C4_9 C5_9 1.353(2) . ?
C4_9 C8_9 1.489(2) . ?
C5_9 C9_9 1.494(2) . ?
C6_9 H6A_9 0.9800 . ?
C6_9 H6B_9 0.9800 . ?
C6_9 H6C_9 0.9800 . ?
C7_9 H7A_9 0.9800 . ?
C7_9 H7B_9 0.9800 . ?
C7_9 H7C_9 0.9800 . ?
C8_9 H8A_9 0.9800 . ?
C8_9 H8B_9 0.9800 . ?
C8_9 H8C_9 0.9800 . ?
C9_9 H9A_9 0.9800 . ?
C9_9 H9B_9 0.9800 . ?
C9_9 H9C_9 0.9800 . ?
C1_10 C6_10 1.402(7) . ?
C1_10 C2_10 1.434(7) . ?
C1_10 H1_10 0.9500 . ?
C2_10 C3_10 1.364(8) . ?
C2_10 H2_10 0.9500 . ?
C3_10 C4_10 1.360(7) . ?
C3_10 H3_10 0.9500 . ?
C4_10 C5_10 1.366(7) . ?
C4_10 H4_10 0.9500 . ?
C5_10 C6_10 1.378(6) . ?
C5_10 H5_10 0.9500 . ?
C6_10 H6_10 0.9500 . ?
C1_20 C2_20 1.346(7) . ?
C1_20 C6_20 1.366(7) . ?
C1_20 H1_20 0.9500 . ?
C2_20 C3_20 1.398(7) . ?
C2_20 H2_20 0.9500 . ?
C3_20 C4_20 1.401(7) . ?
C3_20 H3_20 0.9500 . ?
C4_20 C5_20 1.428(7) . ?
C4_20 H4_20 0.9500 . ?
C5_20 C6_20 1.372(7) . ?
C5_20 H5_20 0.9500 . ?
C6_20 H6_20 0.9500 . ?
C1_11 C2_11 1.381(7) . ?
C1_11 C3_11 1.462(8) 3_756 ?
C1_11 H1_11 0.9500 . ?
C2_11 C3_11 1.381(7) . ?
C2_11 H2_11 0.9500 . ?
C3_11 C1_11 1.462(8) 3_756 ?
C3_11 H3_11 0.9500 . ?
C1_211 C2_211 1.378(7) . ?
C1_211 C3_211 1.397(8) 3_756 ?
C1_211 H1_211 0.9500 . ?
C2_211 C3_211 1.386(8) . ?
C2_211 H2_211 0.9500 . ?
C3_211 C1_211 1.397(8) 3_756 ?
C3_211 H3_211 0.9500 . ?
